data_1511906
loop_
_publ_author_name
'Bag, Pradip'
'Tham, Fook S.'
'Donnadieu, Bruno'
'Haddon, Robert C.'

_publ_section_title
;
 Hexathiophenalenyliums cations: syntheses, structures, and redox
 chemistry.
;
_journal_issue 6
_journal_name_full 'Organic letters'
_journal_page_first 1198
_journal_page_last 1201
_journal_paper_doi 10.1021/ol400452f
_journal_volume 15
_journal_year 2013
_chemical_formula_sum 'C39 H26 B Cl4 N O2 S6'
_chemical_formula_weight 885.58
_chemical_name_systematic
; 
 ? 
;
_space_group_IT_number 14
_symmetry_cell_setting monoclinic
_symmetry_space_group_name_Hall '-P 2yn'
_symmetry_space_group_name_H-M 'P 1 21/n 1'
_atom_sites_solution_hydrogens geom
_atom_sites_solution_primary direct
_atom_sites_solution_secondary difmap
_audit_creation_method SHELXL-97
_cell_angle_alpha 90.00
_cell_angle_beta 113.447(2)
_cell_angle_gamma 90.00
_cell_formula_units_Z 4
_cell_length_a 13.1450(13)
_cell_length_b 23.279(2)
_cell_length_c 13.4019(14)
_cell_measurement_reflns_used 2151
_cell_measurement_temperature 100(2)
_cell_measurement_theta_max 21.93
_cell_measurement_theta_min 2.41
_cell_volume 3762.4(6)
_computing_cell_refinement 'Bruker SAINT'
_computing_data_collection 'Bruker APEX2'
_computing_data_reduction 'Bruker SAINT'
_computing_molecular_graphics 'Bruker SHELXTL'
_computing_publication_material 'Bruker SHELXTL'
_computing_structure_refinement 'SHELXL-97 (Sheldrick, 1997)'
_computing_structure_solution 'SHELXS-97 (Sheldrick, 2008)'
_diffrn_ambient_temperature 100(2)
_diffrn_measured_fraction_theta_full 0.996
_diffrn_measured_fraction_theta_max 0.996
_diffrn_measurement_device_type 'Bruker APEX-II CCD'
_diffrn_measurement_method '\f and \w scans'
_diffrn_radiation_monochromator graphite
_diffrn_radiation_source 'fine-focus sealed tube'
_diffrn_radiation_type MoK\a
_diffrn_radiation_wavelength 0.71073
_diffrn_reflns_av_R_equivalents 0.0607
_diffrn_reflns_av_sigmaI/netI 0.0829
_diffrn_reflns_limit_h_max 14
_diffrn_reflns_limit_h_min -14
_diffrn_reflns_limit_k_max 22
_diffrn_reflns_limit_k_min -25
_diffrn_reflns_limit_l_max 14
_diffrn_reflns_limit_l_min -10
_diffrn_reflns_number 14996
_diffrn_reflns_theta_full 23.27
_diffrn_reflns_theta_max 23.27
_diffrn_reflns_theta_min 1.75
_diffrn_standards_number 0
_exptl_absorpt_coefficient_mu 0.687
_exptl_absorpt_correction_T_max 0.9408
_exptl_absorpt_correction_T_min 0.8749
_exptl_absorpt_correction_type multi-scan
_exptl_absorpt_process_details 'Bruker SADABS'
_exptl_crystal_density_diffrn 1.563
_exptl_crystal_density_meas ?
_exptl_crystal_density_method 'not measured'
_exptl_crystal_F_000 1808
_exptl_crystal_size_max 0.20
_exptl_crystal_size_mid 0.10
_exptl_crystal_size_min 0.09
_refine_diff_density_max 0.813
_refine_diff_density_min -0.875
_refine_diff_density_rms 0.115
_refine_ls_extinction_method none
_refine_ls_goodness_of_fit_ref 1.034
_refine_ls_hydrogen_treatment constr
_refine_ls_matrix_type full
_refine_ls_number_parameters 478
_refine_ls_number_reflns 5394
_refine_ls_number_restraints 0
_refine_ls_restrained_S_all 1.034
_refine_ls_R_factor_all 0.1288
_refine_ls_R_factor_gt 0.0766
_refine_ls_shift/su_max 0.000
_refine_ls_shift/su_mean 0.000
_refine_ls_structure_factor_coef Fsqd
_refine_ls_weighting_details 'calc w=1/[\s^2^(Fo^2^)+(0.1131P)^2^+14.5853P] where P=(Fo^2^+2Fc^2^)/3'
_refine_ls_weighting_scheme calc
_refine_ls_wR_factor_gt 0.1968
_refine_ls_wR_factor_ref 0.2300
_reflns_number_gt 3373
_reflns_number_total 5394
_reflns_threshold_expression >2sigma(I)
_cod_data_source_file ol400452f_si_001.cif
_cod_data_source_block shelxl_for_[6+BPh4-]
_cod_depositor_comments
;
The following automatic conversions were performed:

'_symmetry_cell_setting' value 'Monoclinic' changed to 'monoclinic'
according to /home/saulius/struct/CIF-dictionaries/cif_core.dic
dictionary named 'cif_core.dic' version 2.4.2 from 2011-04-26.

Automatic conversion script
Id: cif_fix_values 1891 2012-01-12 08:04:46Z andrius 

The following automatic conversions were performed:

'_exptl_crystal_density_meas' value 'not measured' was changed to '?'
- the value is perceived as not measured.

Automatic conversion script
Id: cif_fix_values 3008 2015-01-20 13:52:24Z robertas 
;
_cod_original_cell_volume 3762.4(7)
_cod_original_sg_symbol_H-M P2(1)/n
_cod_database_code 1511906

loop_
_symmetry_equiv_pos_as_xyz
'x, y, z'
'-x+1/2, y+1/2, -z+1/2'
'-x, -y, -z'
'x-1/2, -y-1/2, z-1/2'

loop_
_atom_site_label
_atom_site_type_symbol
_atom_site_fract_x
_atom_site_fract_y
_atom_site_fract_z
_atom_site_U_iso_or_equiv
_atom_site_adp_type
_atom_site_occupancy
_atom_site_symmetry_multiplicity
_atom_site_calc_flag
_atom_site_refinement_flags
S1 S 0.07829(16) 0.44258(9) 0.32862(16) 0.0356(5) Uani 1 1 d .
S2 S -0.06264(17) 0.39056(9) 0.28365(16) 0.0340(5) Uani 1 1 d .
S3 S 0.25213(16) 0.49858(10) 0.02086(18) 0.0391(6) Uani 1 1 d .
S4 S 0.17476(17) 0.46795(10) -0.13880(18) 0.0374(6) Uani 1 1 d .
S5 S -0.27036(19) 0.31529(11) -0.14207(17) 0.0478(7) Uani 1 1 d .
S6 S -0.20339(19) 0.33360(10) -0.25571(17) 0.0450(6) Uani 1 1 d .
B1 B 0.6554(7) 0.2248(4) 0.1876(7) 0.0226(19) Uani 1 1 d .
C1 C 0.1616(6) 0.4720(3) 0.1716(6) 0.0312(19) Uani 1 1 d .
C2 C 0.0825(6) 0.4438(3) 0.2021(6) 0.0286(18) Uani 1 1 d .
C3 C -0.0816(6) 0.3832(3) 0.1488(6) 0.0240(17) Uani 1 1 d .
C4 C -0.1656(6) 0.3524(3) 0.0708(6) 0.0280(18) Uani 1 1 d .
H4 H -0.2192 0.3324 0.0887 0.034 Uiso 1 1 calc R
C5 C -0.1699(6) 0.3512(3) -0.0339(6) 0.0283(18) Uani 1 1 d .
C6 C -0.0947(6) 0.3754(3) -0.1689(6) 0.0297(18) Uani 1 1 d .
C7 C -0.0166(6) 0.4016(3) -0.1988(6) 0.0309(19) Uani 1 1 d .
H7 H -0.0201 0.3987 -0.2708 0.037 Uiso 1 1 calc R
C8 C 0.0667(6) 0.4320(3) -0.1196(6) 0.0279(18) Uani 1 1 d .
C9 C 0.1585(6) 0.4682(3) 0.0664(6) 0.0274(18) Uani 1 1 d .
C10 C 0.0730(5) 0.4374(3) -0.0122(6) 0.0229(17) Uani 1 1 d .
C11 C -0.0067(5) 0.4099(3) 0.0149(6) 0.0221(17) Uani 1 1 d .
C12 C -0.0022(5) 0.4127(3) 0.1218(6) 0.0217(17) Uani 1 1 d .
C13 C -0.0912(6) 0.3795(3) -0.0630(6) 0.0229(17) Uani 1 1 d .
C14 C 0.5649(6) 0.1761(3) 0.1170(5) 0.0220(17) Uani 1 1 d .
C15 C 0.5966(7) 0.1201(3) 0.1077(6) 0.0324(19) Uani 1 1 d .
H15 H 0.6735 0.1114 0.1361 0.039 Uiso 1 1 calc R
C16 C 0.5214(8) 0.0761(4) 0.0590(6) 0.042(2) Uani 1 1 d .
H16 H 0.5468 0.0384 0.0544 0.050 Uiso 1 1 calc R
C17 C 0.4095(8) 0.0882(4) 0.0176(6) 0.044(2) Uani 1 1 d .
H17 H 0.3574 0.0585 -0.0150 0.053 Uiso 1 1 calc R
C18 C 0.3730(6) 0.1429(4) 0.0230(6) 0.038(2) Uani 1 1 d .
H18 H 0.2959 0.1512 -0.0065 0.045 Uiso 1 1 calc R
C19 C 0.4502(6) 0.1860(3) 0.0722(6) 0.0285(18) Uani 1 1 d .
H19 H 0.4240 0.2237 0.0756 0.034 Uiso 1 1 calc R
C20 C 0.6200(5) 0.2901(3) 0.1470(6) 0.0223(17) Uani 1 1 d .
C21 C 0.5637(6) 0.3038(3) 0.0359(6) 0.0268(18) Uani 1 1 d .
H21 H 0.5373 0.2734 -0.0151 0.032 Uiso 1 1 calc R
C22 C 0.5453(6) 0.3598(3) -0.0018(7) 0.034(2) Uani 1 1 d .
H22 H 0.5069 0.3671 -0.0774 0.040 Uiso 1 1 calc R
C23 C 0.5828(6) 0.4052(4) 0.0707(7) 0.035(2) Uani 1 1 d .
H23 H 0.5684 0.4437 0.0456 0.042 Uiso 1 1 calc R
C24 C 0.6414(7) 0.3937(4) 0.1797(7) 0.038(2) Uani 1 1 d .
H24 H 0.6707 0.4244 0.2298 0.045 Uiso 1 1 calc R
C25 C 0.6572(6) 0.3374(3) 0.2156(6) 0.0306(19) Uani 1 1 d .
H25 H 0.6956 0.3306 0.2913 0.037 Uiso 1 1 calc R
C26 C 0.6667(5) 0.2159(3) 0.3126(6) 0.0213(16) Uani 1 1 d .
C27 C 0.5888(6) 0.2394(3) 0.3469(6) 0.0268(18) Uani 1 1 d .
H27 H 0.5304 0.2619 0.2968 0.032 Uiso 1 1 calc R
C28 C 0.5922(7) 0.2316(3) 0.4510(7) 0.035(2) Uani 1 1 d .
H28 H 0.5366 0.2480 0.4707 0.042 Uiso 1 1 calc R
C29 C 0.6770(7) 0.2000(4) 0.5252(6) 0.036(2) Uani 1 1 d .
H29 H 0.6813 0.1956 0.5973 0.043 Uiso 1 1 calc R
C30 C 0.7542(6) 0.1751(3) 0.4962(6) 0.0309(19) Uani 1 1 d .
H30 H 0.8115 0.1523 0.5469 0.037 Uiso 1 1 calc R
C31 C 0.7489(5) 0.1831(3) 0.3919(6) 0.0244(17) Uani 1 1 d .
H31 H 0.8039 0.1654 0.3729 0.029 Uiso 1 1 calc R
C32 C 0.7747(5) 0.2192(3) 0.1750(6) 0.0202(16) Uani 1 1 d .
C33 C 0.8727(5) 0.2404(3) 0.2560(6) 0.0238(17) Uani 1 1 d .
H33 H 0.8711 0.2537 0.3223 0.029 Uiso 1 1 calc R
C34 C 0.9715(6) 0.2425(3) 0.2422(6) 0.0321(19) Uani 1 1 d .
H34 H 1.0362 0.2573 0.2985 0.039 Uiso 1 1 calc R
C35 C 0.9765(6) 0.2231(4) 0.1476(6) 0.036(2) Uani 1 1 d .
H35 H 1.0451 0.2234 0.1396 0.043 Uiso 1 1 calc R
C36 C 0.8834(7) 0.2037(4) 0.0656(6) 0.036(2) Uani 1 1 d .
H36 H 0.8863 0.1915 -0.0008 0.043 Uiso 1 1 calc R
C37 C 0.7840(6) 0.2016(3) 0.0789(6) 0.0298(19) Uani 1 1 d .
H37 H 0.7198 0.1878 0.0206 0.036 Uiso 1 1 calc R
N1 N 0.2451(6) 0.5049(3) 0.2502(7) 0.0450(19) Uani 1 1 d .
O1 O 0.2456(5) 0.5088(3) 0.3428(5) 0.0561(18) Uani 1 1 d .
O2 O 0.3144(5) 0.5289(3) 0.2217(5) 0.0570(18) Uani 1 1 d .
C1S C 0.4292(8) 0.4240(4) 0.6914(8) 0.061(3) Uani 1 1 d .
H1A H 0.3957 0.3870 0.6989 0.074 Uiso 1 1 calc R
H1B H 0.5043 0.4159 0.6943 0.074 Uiso 1 1 calc R
Cl1S Cl 0.5734(2) 0.39161(13) 0.4826(3) 0.0774(9) Uani 1 1 d .
Cl2S Cl 0.3649(2) 0.37260(13) 0.2962(2) 0.0684(8) Uani 1 1 d .
C2S C 0.4886(11) 0.4126(6) 0.3624(11) 0.106(5) Uani 1 1 d .
H2A H 0.5298 0.4127 0.3146 0.127 Uiso 1 1 calc R
H2B H 0.4675 0.4529 0.3685 0.127 Uiso 1 1 calc R
Cl3S Cl 0.3489(2) 0.45446(13) 0.5663(2) 0.0771(9) Uani 1 1 d .
Cl4S Cl 0.4402(2) 0.46806(11) 0.7982(2) 0.0688(8) Uani 1 1 d .

loop_
_atom_site_aniso_label
_atom_site_aniso_U_11
_atom_site_aniso_U_22
_atom_site_aniso_U_33
_atom_site_aniso_U_23
_atom_site_aniso_U_13
_atom_site_aniso_U_12
S1 0.0360(11) 0.0388(13) 0.0275(11) -0.0079(10) 0.0079(9) -0.0071(10)
S2 0.0390(12) 0.0385(12) 0.0264(11) -0.0023(10) 0.0149(9) -0.0089(10)
S3 0.0284(11) 0.0411(13) 0.0506(14) 0.0048(11) 0.0186(10) -0.0043(10)
S4 0.0359(11) 0.0407(13) 0.0463(13) 0.0083(11) 0.0278(10) 0.0029(10)
S5 0.0499(14) 0.0547(15) 0.0280(12) -0.0015(11) 0.0041(10) -0.0293(12)
S6 0.0570(14) 0.0463(14) 0.0265(12) -0.0051(11) 0.0110(10) -0.0172(12)
B1 0.023(4) 0.024(5) 0.025(5) -0.004(4) 0.015(4) -0.001(4)
C1 0.018(4) 0.024(4) 0.037(5) -0.003(4) -0.004(3) -0.003(3)
C2 0.025(4) 0.024(4) 0.036(5) 0.005(4) 0.011(4) 0.003(3)
C3 0.023(4) 0.026(4) 0.025(4) 0.005(3) 0.011(3) 0.002(3)
C4 0.027(4) 0.029(4) 0.027(4) 0.001(4) 0.009(3) -0.012(3)
C5 0.027(4) 0.026(4) 0.026(4) -0.001(4) 0.004(3) -0.009(3)
C6 0.037(4) 0.024(4) 0.028(5) 0.003(4) 0.014(4) 0.006(4)
C7 0.043(5) 0.025(4) 0.029(5) 0.004(4) 0.018(4) 0.008(4)
C8 0.029(4) 0.021(4) 0.040(5) 0.003(4) 0.021(4) 0.008(3)
C9 0.025(4) 0.026(4) 0.035(5) 0.010(4) 0.016(4) 0.009(3)
C10 0.021(4) 0.021(4) 0.025(4) 0.000(3) 0.008(3) 0.002(3)
C11 0.019(4) 0.017(4) 0.031(4) 0.003(3) 0.011(3) 0.004(3)
C12 0.020(4) 0.016(4) 0.028(4) -0.004(3) 0.008(3) 0.001(3)
C13 0.030(4) 0.017(4) 0.021(4) -0.003(3) 0.009(3) -0.001(3)
C14 0.025(4) 0.029(4) 0.013(4) -0.003(3) 0.009(3) -0.001(3)
C15 0.040(5) 0.032(5) 0.034(5) -0.006(4) 0.024(4) -0.008(4)
C16 0.063(6) 0.040(5) 0.033(5) -0.009(4) 0.031(5) -0.017(5)
C17 0.073(7) 0.040(6) 0.021(5) -0.014(4) 0.022(5) -0.030(5)
C18 0.028(4) 0.063(7) 0.016(4) 0.007(4) 0.002(3) -0.022(5)
C19 0.030(4) 0.037(5) 0.019(4) 0.008(4) 0.010(3) -0.002(4)
C20 0.015(3) 0.031(4) 0.023(4) 0.000(4) 0.010(3) -0.002(3)
C21 0.025(4) 0.027(4) 0.030(5) -0.002(4) 0.012(3) -0.004(3)
C22 0.024(4) 0.039(5) 0.034(5) 0.010(4) 0.008(4) 0.000(4)
C23 0.033(4) 0.030(5) 0.044(5) 0.014(4) 0.017(4) 0.002(4)
C24 0.038(5) 0.032(5) 0.043(5) -0.001(4) 0.016(4) -0.003(4)
C25 0.028(4) 0.033(5) 0.030(5) -0.001(4) 0.011(4) -0.002(4)
C26 0.023(4) 0.021(4) 0.025(4) -0.003(3) 0.015(3) -0.005(3)
C27 0.031(4) 0.023(4) 0.028(4) -0.004(3) 0.014(4) 0.001(3)
C28 0.040(5) 0.040(5) 0.039(5) -0.014(4) 0.030(4) -0.009(4)
C29 0.046(5) 0.044(5) 0.022(4) -0.009(4) 0.019(4) -0.022(4)
C30 0.034(5) 0.032(5) 0.023(4) 0.000(4) 0.008(4) -0.012(4)
C31 0.015(4) 0.022(4) 0.035(5) -0.004(4) 0.009(3) -0.006(3)
C32 0.021(4) 0.016(4) 0.023(4) 0.010(3) 0.009(3) 0.008(3)
C33 0.022(4) 0.029(4) 0.022(4) 0.007(3) 0.009(3) 0.005(3)
C34 0.019(4) 0.045(5) 0.030(5) 0.012(4) 0.008(3) 0.003(4)
C35 0.020(4) 0.057(6) 0.036(5) 0.018(4) 0.017(4) 0.011(4)
C36 0.044(5) 0.049(6) 0.027(5) 0.009(4) 0.027(4) 0.014(4)
C37 0.029(4) 0.037(5) 0.024(4) 0.009(4) 0.011(3) 0.006(4)
N1 0.040(4) 0.045(5) 0.048(5) 0.002(4) 0.015(4) -0.001(4)
O1 0.053(4) 0.068(5) 0.041(4) -0.001(3) 0.011(3) -0.015(3)
O2 0.035(3) 0.065(5) 0.066(4) 0.007(4) 0.015(3) -0.009(3)
C1S 0.055(6) 0.057(7) 0.054(6) 0.003(5) 0.002(5) -0.014(5)
Cl1S 0.0524(16) 0.079(2) 0.089(2) 0.0031(17) 0.0163(15) -0.0096(15)
Cl2S 0.0679(17) 0.0767(19) 0.0442(15) 0.0008(14) 0.0050(13) 0.0159(15)
C2S 0.097(10) 0.116(11) 0.119(11) 0.053(10) 0.059(9) -0.021(9)
Cl3S 0.0726(18) 0.077(2) 0.0670(19) 0.0141(16) 0.0120(15) -0.0109(16)
Cl4S 0.0836(19) 0.0507(16) 0.0725(19) 0.0041(14) 0.0315(15) 0.0121(14)

loop_
_atom_type_symbol
_atom_type_description
_atom_type_scat_dispersion_real
_atom_type_scat_dispersion_imag
_atom_type_scat_source
C C 0.0033 0.0016 'International Tables Vol C Tables 4.2.6.8 and 6.1.1.4'
H H 0.0000 0.0000 'International Tables Vol C Tables 4.2.6.8 and 6.1.1.4'
B B 0.0013 0.0007 'International Tables Vol C Tables 4.2.6.8 and 6.1.1.4'
N N 0.0061 0.0033 'International Tables Vol C Tables 4.2.6.8 and 6.1.1.4'
S S 0.1246 0.1234 'International Tables Vol C Tables 4.2.6.8 and 6.1.1.4'
Cl Cl 0.1484 0.1585 'International Tables Vol C Tables 4.2.6.8 and 6.1.1.4'
O O 0.0106 0.0060 'International Tables Vol C Tables 4.2.6.8 and 6.1.1.4'

loop_
_geom_angle_atom_site_label_1
_geom_angle_atom_site_label_2
_geom_angle_atom_site_label_3
_geom_angle
C2 S1 S2 95.6(3)
C3 S2 S1 95.8(3)
C9 S3 S4 95.6(3)
C8 S4 S3 96.0(3)
C5 S5 S6 96.3(3)
C6 S6 S5 95.7(3)
C20 B1 C26 111.1(6)
C20 B1 C14 114.1(6)
C26 B1 C14 104.6(6)
C20 B1 C32 101.5(6)
C26 B1 C32 113.1(6)
C14 B1 C32 112.7(6)
C9 C1 N1 119.4(7)
C9 C1 C2 122.1(7)
N1 C1 C2 118.5(7)
C12 C2 C1 117.8(7)
C12 C2 S1 114.9(5)
C1 C2 S1 127.3(6)
C4 C3 C12 120.5(7)
C4 C3 S2 125.5(6)
C12 C3 S2 114.0(5)
C5 C4 C3 118.4(7)
C4 C5 C13 122.4(7)
C4 C5 S5 124.5(6)
C13 C5 S5 113.1(6)
C7 C6 C13 122.2(7)
C7 C6 S6 124.1(6)
C13 C6 S6 113.7(6)
C8 C7 C6 117.2(7)
C7 C8 C10 122.4(7)
C7 C8 S4 125.0(6)
C10 C8 S4 112.6(6)
C10 C9 C1 119.1(7)
C10 C9 S3 114.6(6)
C1 C9 S3 126.3(6)
C9 C10 C11 120.2(7)
C9 C10 C8 121.2(7)
C11 C10 C8 118.6(6)
C13 C11 C10 120.1(7)
C13 C11 C12 119.2(6)
C10 C11 C12 120.7(6)
C2 C12 C3 119.7(7)
C2 C12 C11 120.1(6)
C3 C12 C11 120.1(6)
C11 C13 C6 119.5(7)
C11 C13 C5 119.3(7)
C6 C13 C5 121.1(7)
C15 C14 C19 115.1(7)
C15 C14 B1 121.7(6)
C19 C14 B1 122.9(7)
C14 C15 C16 123.4(8)
C17 C16 C15 118.9(8)
C18 C17 C16 120.5(8)
C17 C18 C19 119.2(8)
C18 C19 C14 122.8(8)
C25 C20 C21 114.6(7)
C25 C20 B1 122.8(6)
C21 C20 B1 121.9(6)
C22 C21 C20 122.8(7)
C21 C22 C23 120.0(7)
C24 C23 C22 119.2(8)
C23 C24 C25 119.6(8)
C24 C25 C20 123.8(7)
C27 C26 C31 114.2(7)
C27 C26 B1 120.7(6)
C31 C26 B1 125.0(6)
C28 C27 C26 123.1(7)
C29 C28 C27 119.3(7)
C30 C29 C28 120.4(7)
C29 C30 C31 119.3(8)
C30 C31 C26 123.5(7)
C33 C32 C37 115.1(6)
C33 C32 B1 120.7(6)
C37 C32 B1 123.4(6)
C34 C33 C32 122.0(7)
C35 C34 C33 120.3(7)
C36 C35 C34 120.0(7)
C35 C36 C37 119.9(7)
C36 C37 C32 122.6(7)
O1 N1 O2 123.9(7)
O1 N1 C1 118.7(7)
O2 N1 C1 117.4(8)
Cl4S C1S Cl3S 112.1(6)
Cl1S C2S Cl2S 117.9(7)

loop_
_geom_bond_atom_site_label_1
_geom_bond_atom_site_label_2
_geom_bond_distance
S1 C2 1.718(8)
S1 S2 2.091(3)
S2 C3 1.731(7)
S3 C9 1.728(7)
S3 S4 2.095(3)
S4 C8 1.754(7)
S5 C5 1.738(7)
S5 S6 2.084(3)
S6 C6 1.737(8)
B1 C20 1.618(11)
B1 C26 1.635(11)
B1 C14 1.644(11)
B1 C32 1.648(10)
C1 C9 1.397(11)
C1 N1 1.408(10)
C1 C2 1.420(11)
C2 C12 1.404(10)
C3 C4 1.382(10)
C3 C12 1.411(10)
C4 C5 1.382(11)
C5 C13 1.406(10)
C6 C7 1.384(11)
C6 C13 1.404(10)
C7 C8 1.379(11)
C8 C10 1.413(10)
C9 C10 1.394(10)
C10 C11 1.394(10)
C11 C13 1.379(10)
C11 C12 1.412(10)
C14 C15 1.390(10)
C14 C19 1.402(10)
C15 C16 1.391(11)
C16 C17 1.379(12)
C17 C18 1.372(12)
C18 C19 1.392(10)
C20 C25 1.393(10)
C20 C21 1.410(10)
C21 C22 1.383(10)
C22 C23 1.387(11)
C23 C24 1.379(11)
C24 C25 1.383(11)
C26 C27 1.391(10)
C26 C31 1.403(10)
C27 C28 1.389(10)
C28 C29 1.375(11)
C29 C30 1.354(11)
C30 C31 1.384(10)
C32 C33 1.402(10)
C32 C37 1.402(10)
C33 C34 1.384(10)
C34 C35 1.370(11)
C35 C36 1.356(11)
C36 C37 1.388(10)
N1 O1 1.241(9)
N1 O2 1.251(9)
C1S Cl4S 1.719(10)
C1S Cl3S 1.739(9)
Cl1S C2S 1.627(13)
Cl2S C2S 1.776(13)
